data_1536728
loop_
_publ_author_name
'Portemer, F.'
'Sundberg, M.R.'
'Kihlborg, L.'
'Figlarz, M.'

_publ_section_title
;
 Homologues of Mo4 O11 (mon) in the Mo-W-O system prepared by soft
 chemistry
;
_journal_name_full 'Journal of Solid State Chemistry'
_journal_page_first 403
_journal_page_last 414
_journal_volume 103
_journal_year 1993
_chemical_formula_sum 'Mo3.6 O14 W1.4'
_chemical_name_systematic '(Mo.72 W.28)5 O14'
_space_group_IT_number 14
_symmetry_space_group_name_Hall '-P 2yab'
_symmetry_space_group_name_H-M 'P 1 21/a 1'
_cell_angle_alpha 90
_cell_angle_beta 32.75
_cell_angle_gamma 90
_cell_formula_units_Z 4
_cell_length_a 55.76999
_cell_length_b 5.439
_cell_length_c 6.701
_cell_volume 1099.603
_citation_journal_id_ASTM JSSCBI
_cod_data_source_file Portemer_JSSCBI_1993_1132.cif
_cod_data_source_block Mo3.6O14W1.4
_cod_original_sg_symbol_Hall '-P 2ybc (z,y,-x)'
_cod_database_code 1536728

loop_
_symmetry_equiv_pos_as_xyz
x,y,z
-x+1/2,y+1/2,-z
-x,-y,-z
x-1/2,-y-1/2,z

loop_
_atom_site_label
_atom_site_type_symbol
_atom_site_fract_x
_atom_site_fract_y
_atom_site_fract_z
_atom_site_occupancy
_atom_site_U_iso_or_equiv
O12 O-2 0.2023 0.495 0.034 1 0.0
O8 O-2 0.154 0.4501 0.0433 1 0.0
Mo4 Mo+5 0.17924 0.72936 0.01939 0.72 0.0
W5 W+5 0.22632 0.23 0.00775 0.28 0.0
O3 O-2 0.0423 0.9228 0.1156 1 0.0
O13 O-2 0.2258 0.73 0.51 1 0.0
O6 O-2 0.0974 0.0121 0.0715 1 0.0
O11 O-2 0.2 0.995 0.022 1 0.0
O1 O-2 0.0205 0.7447 0.6305 1 0.0
W2 W+5 0.08281 0.73691 0.04871 0.28 0.0
Mo5 Mo+5 0.22632 0.23 0.00775 0.72 0.0
O5 O-2 0.1038 0.5164 0.0656 1 0.0
O7 O-2 0.1236 0.729 0.5896 1 0.0
O10 O-2 0.1773 0.2292 0.5312 1 0.0
O14 O-2 0.252 0 0.9594 1 0.0
W4 W+5 0.17924 0.72936 0.01939 0.28 0.0
Mo1 Mo+5 0.0353 0.21434 0.05447 0.72 0.0
Mo2 Mo+5 0.08281 0.73691 0.04871 0.72 0.0
O9 O-2 0.1477 0.959 0.0526 1 0.0
O4 O-2 0.0708 0.2324 0.6044 1 0.0
Mo3 Mo+5 0.1322 0.22622 0.02615 0.72 0.0
W3 W+5 0.1322 0.22622 0.02615 0.28 0.0
O2 O-2 0.0502 0.4412 0.1244 1 0.0
W1 W+5 0.0353 0.21434 0.05447 0.28 0.0
